data_2023046
loop_
_publ_author_name
'Hubin, Daniel J.'
'Cunningham, Blue M.'
'Hubin, Timothy J.'
'Ebel, Jonathan P.'
'Krause, Jeanette A.'
'Oliver, Allen G.'

_publ_section_title
;
 The unanti-cipated oxidation of a tertiary amine in a tetra-cyclic
 glyoxal-cyclam condensate yielding zinc(II) coordinated to a sterically
 hindered amine oxide.
;
_journal_coeditor_code PK2704
_journal_issue 'Pt 4'
_journal_name_full 'Acta crystallographica. Section E, Crystallographic communications'
_journal_page_first 343
_journal_page_last 346
_journal_paper_doi 10.1107/S2056989024001889
_journal_volume 80
_journal_year 2024
_chemical_formula_iupac '[Zn Cl3 (C12 H23 N4 O)], H2 O'
_chemical_formula_moiety 'C12 H23 Cl3 N4 O Zn, H2 O'
_chemical_formula_sum 'C12 H25 Cl3 N4 O2 Zn'
_chemical_formula_weight 429.08
_chemical_name_systematic
;
Trichlorido(1,4,11-triaza-8-azoniatetracyclo[6.6.2.0^4,16^.0^11,15^]hexadecane
1-oxide-\k<i>O</i>)zinc(II) monohydrate
;
_space_group_crystal_system monoclinic
_space_group_IT_number 14
_space_group_name_Hall '-P 2yn'
_space_group_name_H-M_alt 'P 1 21/n 1'
_atom_sites_solution_hydrogens mixed
_atom_sites_solution_primary dual
_atom_sites_solution_secondary difmap
_audit_creation_method SHELXL-2019/3
_cell_angle_alpha 90
_cell_angle_beta 104.760(2)
_cell_angle_gamma 90
_cell_formula_units_Z 4
_cell_length_a 8.7253(8)
_cell_length_b 14.3482(14)
_cell_length_c 14.0718(13)
_cell_measurement_reflns_used 8725
_cell_measurement_temperature 120(2)
_cell_measurement_theta_max 28.13
_cell_measurement_theta_min 2.50
_cell_volume 1703.5(3)
_computing_cell_refinement
;
SAINT V8.40B (Bruker, 2021)
;
_computing_data_collection
;
APEX-4 (Bruker, 2021)
;
_computing_data_reduction
;
SAINT V8.40B (Bruker, 2021)
;
_computing_molecular_graphics
;
<i>Olex2 1.5</i> (Dolomanov <i>et al.</i>,  2009), Mercury (Macrae <i>et
al</i>.,
2020)
;
_computing_publication_material
;
<i>Olex2 1.5</i> (Dolomanov <i>et al.</i>,  2009) and PublCIF (Westrip,
2010)
;
_computing_structure_refinement
;
<i>SHELXL2019/2</i> (Sheldrick, 2015b)
;
_computing_structure_solution
;
<i>SHELXT2014/5</i> (Sheldrick, 2015a)
;
_diffrn_ambient_temperature 120(2)
_diffrn_detector_area_resol_mean 8.33
_diffrn_measured_fraction_theta_full 1.000
_diffrn_measured_fraction_theta_max 0.997
_diffrn_measurement_device_type 'Bruker APEXII CCD'
_diffrn_measurement_method '\f and \w scans'
_diffrn_radiation_type MoK\a
_diffrn_radiation_wavelength 0.71073
_diffrn_reflns_av_R_equivalents 0.0437
_diffrn_reflns_av_unetI/netI 0.0248
_diffrn_reflns_limit_h_max 11
_diffrn_reflns_limit_h_min -11
_diffrn_reflns_limit_k_max 19
_diffrn_reflns_limit_k_min -19
_diffrn_reflns_limit_l_max 18
_diffrn_reflns_limit_l_min -18
_diffrn_reflns_number 32386
_diffrn_reflns_theta_full 25.242
_diffrn_reflns_theta_max 28.311
_diffrn_reflns_theta_min 2.063
_diffrn_source X-ray
_exptl_absorpt_coefficient_mu 1.923
_exptl_absorpt_correction_T_max 0.7925
_exptl_absorpt_correction_T_min 0.6991
_exptl_absorpt_correction_type numerical
_exptl_absorpt_process_details
;
(SADABS; Krause <i>et al.</i>,  2015)
;
_exptl_crystal_colour colorless
_exptl_crystal_density_diffrn 1.673
_exptl_crystal_description block
_exptl_crystal_F_000 888
_exptl_crystal_size_max 0.214
_exptl_crystal_size_mid 0.116
_exptl_crystal_size_min 0.089
_refine_diff_density_max 0.416
_refine_diff_density_min -0.328
_refine_ls_extinction_method none
_refine_ls_goodness_of_fit_ref 1.012
_refine_ls_hydrogen_treatment mixed
_refine_ls_matrix_type full
_refine_ls_number_parameters 220
_refine_ls_number_reflns 4237
_refine_ls_number_restraints 3
_refine_ls_restrained_S_all 1.012
_refine_ls_R_factor_all 0.0335
_refine_ls_R_factor_gt 0.0237
_refine_ls_shift/su_max 0.002
_refine_ls_shift/su_mean 0.000
_refine_ls_structure_factor_coef Fsqd
_refine_ls_weighting_details 'w=1/[\s^2^(Fo^2^)+(0.0244P)^2^+0.8924P] where P=(Fo^2^+2Fc^2^)/3'
_refine_ls_weighting_scheme calc
_refine_ls_wR_factor_gt 0.0522
_refine_ls_wR_factor_ref 0.0556
_reflns_number_gt 3572
_reflns_number_total 4237
_reflns_threshold_expression 'I > 2\s(I)'
_cod_data_source_file pk2704.cif
_cod_data_source_block I
_cod_depositor_comments 'Adding full bibliography for 2023046.cif.'
_cod_original_sg_symbol_H-M 'P 21/n'
_cod_database_code 2023046
_shelx_space_group_comment
;
The symmetry employed for this shelxl refinement is uniquely defined
by the following loop, which should always be used as a source of
symmetry information in preference to the above space-group names.
They are only intended as comments.
;
_shelx_estimated_absorpt_t_min 0.684
_shelx_estimated_absorpt_t_max 0.847

loop_
_space_group_symop_operation_xyz
'x, y, z'
'-x+1/2, y+1/2, -z+1/2'
'-x, -y, -z'
'x-1/2, -y-1/2, z-1/2'

loop_
_atom_site_type_symbol
_atom_site_label
_atom_site_fract_x
_atom_site_fract_y
_atom_site_fract_z
_atom_site_U_iso_or_equiv
_atom_site_adp_type
_atom_site_calc_flag
_atom_site_occupancy
_atom_site_disorder_assembly
_atom_site_disorder_group
Zn Zn1 0.38352(2) 0.63073(2) 0.74182(2) 0.01361(6) Uani d 1 . .
Cl Cl1 0.40927(6) 0.54285(3) 0.61336(3) 0.02305(10) Uani d 1 . .
Cl Cl2 0.11765(5) 0.64610(3) 0.72669(3) 0.02054(9) Uani d 1 . .
Cl Cl3 0.50553(6) 0.56614(3) 0.88570(3) 0.02517(10) Uani d 1 . .
O O1 0.48379(13) 0.75415(7) 0.73622(8) 0.0143(2) Uani d 1 . .
N N1 0.40264(16) 0.83922(9) 0.72215(10) 0.0128(3) Uani d 1 . .
N N2 0.49127(17) 0.88977(9) 0.54778(10) 0.0158(3) Uani d 1 . .
N N3 0.73297(16) 0.82844(9) 0.66434(10) 0.0150(3) Uani d 1 . .
H H3 0.682588 0.767367 0.672505 0.018 Uiso calc 1 . .
N N4 0.63893(17) 0.92560(10) 0.81784(10) 0.0168(3) Uani d 1 . .
C C1 0.2840(2) 0.84123(12) 0.62400(12) 0.0168(3) Uani d 1 . .
H H1A 0.200438 0.794152 0.622381 0.020 Uiso calc 1 . .
H H1B 0.233240 0.903358 0.612818 0.020 Uiso calc 1 . .
C C2 0.3667(2) 0.82071(12) 0.54517(12) 0.0187(4) Uani d 1 . .
H H2A 0.413817 0.757581 0.555104 0.022 Uiso calc 1 . .
H H2B 0.289180 0.822203 0.480114 0.022 Uiso calc 1 . .
C C3 0.5688(2) 0.87961(12) 0.46713(13) 0.0211(4) Uani d 1 . .
H H3A 0.620783 0.939150 0.458245 0.025 Uiso calc 1 . .
H H3B 0.487426 0.866169 0.405469 0.025 Uiso calc 1 . .
C C4 0.6919(2) 0.80197(13) 0.48621(13) 0.0221(4) Uani d 1 . .
H H4A 0.639472 0.741237 0.489173 0.027 Uiso calc 1 . .
H H4B 0.745027 0.799462 0.431914 0.027 Uiso calc 1 . .
C C5 0.8131(2) 0.81999(13) 0.58233(13) 0.0210(4) Uani d 1 . .
H H5A 0.890506 0.768148 0.596338 0.025 Uiso calc 1 . .
H H5B 0.871458 0.878211 0.577319 0.025 Uiso calc 1 . .
C C6 0.8502(2) 0.85260(12) 0.75866(13) 0.0200(4) Uani d 1 . .
H H6A 0.900038 0.913375 0.751790 0.024 Uiso calc 1 . .
H H6B 0.934682 0.804743 0.773996 0.024 Uiso calc 1 . .
C C7 0.7694(2) 0.85777(12) 0.84095(13) 0.0203(4) Uani d 1 . .
H H7A 0.727310 0.795572 0.851407 0.024 Uiso calc 1 . .
H H7B 0.847102 0.876364 0.902397 0.024 Uiso calc 1 . .
C C8 0.5621(2) 0.93873(12) 0.89888(12) 0.0206(4) Uani d 1 . .
H H8A 0.507952 0.999931 0.891293 0.025 Uiso calc 1 . .
H H8B 0.644199 0.939192 0.962106 0.025 Uiso calc 1 . .
C C9 0.4420(2) 0.86239(12) 0.90143(12) 0.0198(4) Uani d 1 . .
H H9A 0.496925 0.801698 0.916110 0.024 Uiso calc 1 . .
H H9B 0.388001 0.875842 0.953828 0.024 Uiso calc 1 . .
C C10 0.3211(2) 0.85768(11) 0.80278(12) 0.0171(3) Uani d 1 . .
H H10A 0.244040 0.807317 0.803837 0.020 Uiso calc 1 . .
H H10B 0.262410 0.917304 0.789926 0.020 Uiso calc 1 . .
C C11 0.6037(2) 0.90373(11) 0.63997(12) 0.0145(3) Uani d 1 . .
H H11 0.659039 0.963672 0.634126 0.017 Uiso calc 1 . .
C C12 0.5264(2) 0.91649(11) 0.72469(12) 0.0142(3) Uani d 1 . .
H H12 0.466658 0.976619 0.712488 0.017 Uiso calc 1 . .
O O2 0.7488(7) 0.6396(4) 0.7042(5) 0.0387(13) Uani d 0.5 A 1
H H2C 0.816(8) 0.605(6) 0.684(5) 0.058 Uiso d 0.5 B 1
H H2D 0.670(6) 0.604(4) 0.677(5) 0.058 Uiso d 0.5 C 1
O O2A 0.7280(7) 0.6345(4) 0.6550(4) 0.0399(14) Uani d 0.5 D 2
H H2E 0.806(8) 0.618(7) 0.704(5) 0.060 Uiso d 0.5 E 2
H H2F 0.631(8) 0.598(4) 0.631(4) 0.060 Uiso d 0.5 F 2

loop_
_atom_site_aniso_label
_atom_site_aniso_U_11
_atom_site_aniso_U_22
_atom_site_aniso_U_33
_atom_site_aniso_U_12
_atom_site_aniso_U_13
_atom_site_aniso_U_23
Zn1 0.01529(10) 0.00965(9) 0.01544(10) -0.00118(7) 0.00307(7) 0.00082(7)
Cl1 0.0301(2) 0.0209(2) 0.0180(2) 0.00448(18) 0.00584(17) -0.00187(16)
Cl2 0.0149(2) 0.01714(19) 0.0298(2) -0.00291(15) 0.00600(17) -0.00108(16)
Cl3 0.0342(3) 0.0201(2) 0.0177(2) 0.00302(18) 0.00018(18) 0.00485(16)
O1 0.0134(6) 0.0079(5) 0.0209(6) 0.0019(4) 0.0034(5) 0.0021(4)
N1 0.0146(7) 0.0085(6) 0.0155(7) 0.0017(5) 0.0040(5) 0.0003(5)
N2 0.0217(8) 0.0133(7) 0.0132(7) 0.0028(5) 0.0055(6) 0.0009(5)
N3 0.0149(7) 0.0112(6) 0.0193(7) -0.0003(5) 0.0050(6) 0.0010(5)
N4 0.0191(7) 0.0156(7) 0.0148(7) -0.0036(6) 0.0026(6) -0.0011(5)
C1 0.0145(8) 0.0153(8) 0.0180(8) 0.0013(6) -0.0004(6) 0.0008(6)
C2 0.0208(9) 0.0169(8) 0.0160(8) 0.0017(7) 0.0006(7) -0.0013(6)
C3 0.0313(10) 0.0180(8) 0.0168(8) 0.0072(7) 0.0113(7) 0.0018(7)
C4 0.0293(10) 0.0181(8) 0.0219(9) 0.0053(7) 0.0117(8) 0.0007(7)
C5 0.0206(9) 0.0182(8) 0.0280(9) 0.0021(7) 0.0133(8) 0.0011(7)
C6 0.0140(8) 0.0199(8) 0.0244(9) -0.0035(7) 0.0015(7) -0.0009(7)
C7 0.0171(9) 0.0206(9) 0.0202(8) -0.0039(7) -0.0010(7) 0.0009(7)
C8 0.0297(10) 0.0175(8) 0.0149(8) -0.0040(7) 0.0060(7) -0.0019(7)
C9 0.0272(10) 0.0172(8) 0.0169(8) -0.0015(7) 0.0089(7) -0.0001(7)
C10 0.0186(9) 0.0141(8) 0.0217(8) 0.0015(7) 0.0110(7) -0.0011(7)
C11 0.0181(8) 0.0083(7) 0.0176(8) 0.0003(6) 0.0052(7) 0.0024(6)
C12 0.0179(8) 0.0080(7) 0.0168(8) -0.0021(6) 0.0048(6) 0.0006(6)
O2 0.020(2) 0.0159(18) 0.084(4) 0.0026(16) 0.019(3) 0.000(3)
O2A 0.018(2) 0.0196(19) 0.079(4) 0.0014(15) 0.007(3) 0.003(3)

loop_
_atom_type_symbol
_atom_type_description
_atom_type_scat_dispersion_real
_atom_type_scat_dispersion_imag
_atom_type_scat_source
C C 0.0033 0.0016 'International Tables Vol C Tables 4.2.6.8 and 6.1.1.4'
H H 0.0000 0.0000 'International Tables Vol C Tables 4.2.6.8 and 6.1.1.4'
Cl Cl 0.1484 0.1585 'International Tables Vol C Tables 4.2.6.8 and 6.1.1.4'
N N 0.0061 0.0033 'International Tables Vol C Tables 4.2.6.8 and 6.1.1.4'
O O 0.0106 0.0060 'International Tables Vol C Tables 4.2.6.8 and 6.1.1.4'
Zn Zn 0.2839 1.4301 'International Tables Vol C Tables 4.2.6.8 and 6.1.1.4'

loop_
_geom_angle_atom_site_label_1
_geom_angle_atom_site_label_2
_geom_angle_atom_site_label_3
_geom_angle_site_symmetry_1
_geom_angle_site_symmetry_3
_geom_angle
_geom_angle_publ_flag
O1 Zn1 Cl3 . . 107.03(4) y
O1 Zn1 Cl1 . . 109.33(4) y
Cl3 Zn1 Cl1 . . 111.812(19) y
O1 Zn1 Cl2 . . 110.93(3) y
Cl3 Zn1 Cl2 . . 111.244(19) y
Cl1 Zn1 Cl2 . . 106.531(18) y
N1 O1 Zn1 . . 124.84(9) y
O1 N1 C1 . . 110.64(12) ?
O1 N1 C10 . . 111.42(12) ?
C1 N1 C10 . . 110.01(13) ?
O1 N1 C12 . . 107.32(11) ?
C1 N1 C12 . . 108.81(12) ?
C10 N1 C12 . . 108.55(12) ?
C11 N2 C2 . . 116.85(13) ?
C11 N2 C3 . . 111.79(14) ?
C2 N2 C3 . . 113.48(14) ?
C6 N3 C5 . . 110.74(13) ?
C6 N3 C11 . . 109.42(13) ?
C5 N3 C11 . . 110.19(12) ?
C6 N3 H3 . . 108.8 ?
C5 N3 H3 . . 108.8 ?
C11 N3 H3 . . 108.8 ?
C12 N4 C7 . . 117.04(13) ?
C12 N4 C8 . . 112.30(14) ?
C7 N4 C8 . . 113.11(14) ?
C2 C1 N1 . . 109.18(13) ?
C2 C1 H1A . . 109.8 ?
N1 C1 H1A . . 109.8 ?
C2 C1 H1B . . 109.8 ?
N1 C1 H1B . . 109.8 ?
H1A C1 H1B . . 108.3 ?
N2 C2 C1 . . 110.04(14) ?
N2 C2 H2A . . 109.7 ?
C1 C2 H2A . . 109.7 ?
N2 C2 H2B . . 109.7 ?
C1 C2 H2B . . 109.7 ?
H2A C2 H2B . . 108.2 ?
N2 C3 C4 . . 112.29(14) ?
N2 C3 H3A . . 109.1 ?
C4 C3 H3A . . 109.1 ?
N2 C3 H3B . . 109.1 ?
C4 C3 H3B . . 109.1 ?
H3A C3 H3B . . 107.9 ?
C5 C4 C3 . . 109.50(15) ?
C5 C4 H4A . . 109.8 ?
C3 C4 H4A . . 109.8 ?
C5 C4 H4B . . 109.8 ?
C3 C4 H4B . . 109.8 ?
H4A C4 H4B . . 108.2 ?
N3 C5 C4 . . 110.20(14) ?
N3 C5 H5A . . 109.6 ?
C4 C5 H5A . . 109.6 ?
N3 C5 H5B . . 109.6 ?
C4 C5 H5B . . 109.6 ?
H5A C5 H5B . . 108.1 ?
N3 C6 C7 . . 110.23(14) ?
N3 C6 H6A . . 109.6 ?
C7 C6 H6A . . 109.6 ?
N3 C6 H6B . . 109.6 ?
C7 C6 H6B . . 109.6 ?
H6A C6 H6B . . 108.1 ?
N4 C7 C6 . . 110.56(14) ?
N4 C7 H7A . . 109.5 ?
C6 C7 H7A . . 109.5 ?
N4 C7 H7B . . 109.5 ?
C6 C7 H7B . . 109.5 ?
H7A C7 H7B . . 108.1 ?
N4 C8 C9 . . 112.18(14) ?
N4 C8 H8A . . 109.2 ?
C9 C8 H8A . . 109.2 ?
N4 C8 H8B . . 109.2 ?
C9 C8 H8B . . 109.2 ?
H8A C8 H8B . . 107.9 ?
C10 C9 C8 . . 109.44(14) ?
C10 C9 H9A . . 109.8 ?
C8 C9 H9A . . 109.8 ?
C10 C9 H9B . . 109.8 ?
C8 C9 H9B . . 109.8 ?
H9A C9 H9B . . 108.2 ?
N1 C10 C9 . . 110.21(14) ?
N1 C10 H10A . . 109.6 ?
C9 C10 H10A . . 109.6 ?
N1 C10 H10B . . 109.6 ?
C9 C10 H10B . . 109.6 ?
H10A C10 H10B . . 108.1 ?
N2 C11 C12 . . 112.94(14) ?
N2 C11 N3 . . 113.56(13) ?
C12 C11 N3 . . 110.86(13) ?
N2 C11 H11 . . 106.3 ?
C12 C11 H11 . . 106.3 ?
N3 C11 H11 . . 106.3 ?
N4 C12 C11 . . 113.04(14) ?
N4 C12 N1 . . 113.60(13) ?
C11 C12 N1 . . 110.04(13) ?
N4 C12 H12 . . 106.5 ?
C11 C12 H12 . . 106.5 ?
N1 C12 H12 . . 106.5 ?
H2C O2 H2D . . 92(7) ?
H2E O2A H2F . . 124(9) ?

loop_
_geom_bond_atom_site_label_1
_geom_bond_atom_site_label_2
_geom_bond_site_symmetry_2
_geom_bond_distance
_geom_bond_publ_flag
Zn1 O1 . 1.9856(11) y
Zn1 Cl3 . 2.2345(5) y
Zn1 Cl1 . 2.2616(5) y
Zn1 Cl2 . 2.2856(5) y
O1 N1 . 1.3996(16) ?
N1 C1 . 1.500(2) ?
N1 C10 . 1.508(2) ?
N1 C12 . 1.542(2) ?
N2 C11 . 1.427(2) ?
N2 C2 . 1.465(2) ?
N2 C3 . 1.469(2) ?
N3 C6 . 1.495(2) ?
N3 C5 . 1.499(2) ?
N3 C11 . 1.536(2) ?
N3 H3 . 1.0000 ?
N4 C12 . 1.429(2) ?
N4 C7 . 1.470(2) ?
N4 C8 . 1.475(2) ?
C1 C2 . 1.498(2) ?
C1 H1A . 0.9900 ?
C1 H1B . 0.9900 ?
C2 H2A . 0.9900 ?
C2 H2B . 0.9900 ?
C3 C4 . 1.523(2) ?
C3 H3A . 0.9900 ?
C3 H3B . 0.9900 ?
C4 C5 . 1.512(3) ?
C4 H4A . 0.9900 ?
C4 H4B . 0.9900 ?
C5 H5A . 0.9900 ?
C5 H5B . 0.9900 ?
C6 C7 . 1.504(3) ?
C6 H6A . 0.9900 ?
C6 H6B . 0.9900 ?
C7 H7A . 0.9900 ?
C7 H7B . 0.9900 ?
C8 C9 . 1.522(2) ?
C8 H8A . 0.9900 ?
C8 H8B . 0.9900 ?
C9 C10 . 1.516(2) ?
C9 H9A . 0.9900 ?
C9 H9B . 0.9900 ?
C10 H10A . 0.9900 ?
C10 H10B . 0.9900 ?
C11 C12 . 1.523(2) ?
C11 H11 . 1.0000 ?
C12 H12 . 1.0000 ?
O2 H2C . 0.87(4) ?
O2 H2D . 0.87(4) ?
O2A H2E . 0.87(4) ?
O2A H2F . 0.98(6) ?

loop_
_geom_hbond_atom_site_label_D
_geom_hbond_atom_site_label_H
_geom_hbond_atom_site_label_A
_geom_hbond_site_symmetry_A
_geom_hbond_distance_DH
_geom_hbond_distance_HA
_geom_hbond_distance_DA
_geom_hbond_angle_DHA
_geom_hbond_publ_flag
N3 H3 O1 . 1.00 2.15 2.8297(18) 123.3 yes
N3 H3 O2 . 1.00 1.94 2.763(6) 137.8 yes
N3 H3 O2A . 1.00 1.98 2.786(7) 136.3 yes
O2 H2C Cl2 1_655 0.87(4) 2.61(8) 3.154(6) 121(7) yes
O2 H2C N4 2_646 0.87(4) 2.61(8) 3.262(6) 133(8) yes
O2 H2D Cl1 . 0.87(4) 2.39(4) 3.227(6) 162(6) yes
O2A H2E Cl2 1_655 0.87(4) 2.69(8) 3.295(6) 128(9) yes
O2A H2E N4 2_646 0.87(4) 2.84(9) 3.202(6) 107(7) yes
O2A H2F Cl1 . 0.98(6) 2.04(7) 2.996(6) 163(5) yes
C1 H1A Cl2 . 0.99 2.78 3.6198(18) 143.0 n
C2 H2B Cl3 4_575 0.99 2.96 3.7412(18) 136.2 n
C3 H3A N2 3_676 0.99 2.64 3.348(2) 129.0 n
C4 H4B Cl2 4_675 0.99 2.92 3.6201(19) 128.1 n
C5 H5A Cl2 1_655 0.99 2.92 3.8290(19) 153.6 n
C5 H5B Cl3 2_656 0.99 2.90 3.8493(19) 161.0 n
C6 H6A Cl1 2_656 0.99 2.87 3.6295(18) 134.6 n
C6 H6B Cl2 1_655 0.99 2.95 3.8679(19) 154.3 n
C7 H7A O1 . 0.99 2.40 2.953(2) 114.9 n
C8 H8A Cl2 2_556 0.99 2.73 3.6088(19) 148.8 n
C8 H8B Cl1 4_676 0.99 2.73 3.7009(19) 167.9 n
C10 H10A Cl2 . 0.99 2.67 3.5420(17) 146.9 n
C10 H10B Cl1 2_556 0.99 2.89 3.7018(17) 139.3 n
C12 H12 Cl2 2_556 1.00 2.74 3.6524(17) 151.9 n

loop_
_geom_torsion_atom_site_label_1
_geom_torsion_atom_site_label_2
_geom_torsion_atom_site_label_3
_geom_torsion_atom_site_label_4
_geom_torsion_site_symmetry_1
_geom_torsion_site_symmetry_2
_geom_torsion_site_symmetry_3
_geom_torsion_site_symmetry_4
_geom_torsion
_geom_torsion_publ_flag
Zn1 O1 N1 C1 . . . . -62.44(15) ?
Zn1 O1 N1 C10 . . . . 60.28(15) ?
Zn1 O1 N1 C12 . . . . 178.98(9) ?
O1 N1 C1 C2 . . . . -55.24(16) ?
C10 N1 C1 C2 . . . . -178.78(13) ?
C12 N1 C1 C2 . . . . 62.43(16) ?
C11 N2 C2 C1 . . . . 52.82(19) ?
C3 N2 C2 C1 . . . . -174.84(14) ?
N1 C1 C2 N2 . . . . -59.05(17) ?
C11 N2 C3 C4 . . . . 55.33(19) ?
C2 N2 C3 C4 . . . . -79.42(19) ?
N2 C3 C4 C5 . . . . -56.6(2) ?
C6 N3 C5 C4 . . . . -176.21(14) ?
C11 N3 C5 C4 . . . . -55.01(17) ?
C3 C4 C5 N3 . . . . 56.74(19) ?
C5 N3 C6 C7 . . . . -178.14(14) ?
C11 N3 C6 C7 . . . . 60.20(17) ?
C12 N4 C7 C6 . . . . 51.16(19) ?
C8 N4 C7 C6 . . . . -175.92(14) ?
N3 C6 C7 N4 . . . . -56.85(18) ?
C12 N4 C8 C9 . . . . 54.02(19) ?
C7 N4 C8 C9 . . . . -81.15(18) ?
N4 C8 C9 C10 . . . . -55.69(19) ?
O1 N1 C10 C9 . . . . 60.84(16) ?
C1 N1 C10 C9 . . . . -176.07(13) ?
C12 N1 C10 C9 . . . . -57.12(16) ?
C8 C9 C10 N1 . . . . 58.25(18) ?
C2 N2 C11 C12 . . . . -48.08(19) ?
C3 N2 C11 C12 . . . . 178.82(13) ?
C2 N2 C11 N3 . . . . 79.25(17) ?
C3 N2 C11 N3 . . . . -53.85(17) ?
C6 N3 C11 N2 . . . . 176.31(13) ?
C5 N3 C11 N2 . . . . 54.33(18) ?
C6 N3 C11 C12 . . . . -55.28(17) ?
C5 N3 C11 C12 . . . . -177.27(13) ?
C7 N4 C12 C11 . . . . -47.23(19) ?
C8 N4 C12 C11 . . . . 179.49(13) ?
C7 N4 C12 N1 . . . . 79.08(18) ?
C8 N4 C12 N1 . . . . -54.20(18) ?
N2 C11 C12 N4 . . . . 176.91(13) ?
N3 C11 C12 N4 . . . . 48.17(18) ?
N2 C11 C12 N1 . . . . 48.73(17) ?
N3 C11 C12 N1 . . . . -80.01(16) ?
O1 N1 C12 N4 . . . . -64.71(16) ?
C1 N1 C12 N4 . . . . 175.53(13) ?
C10 N1 C12 N4 . . . . 55.82(17) ?
O1 N1 C12 C11 . . . . 63.16(15) ?
C1 N1 C12 C11 . . . . -56.59(16) ?
C10 N1 C12 C11 . . . . -176.31(13) ?
